data_4080700
loop_
_publ_author_name
'Nie, Kun'
'Gu, Weikai'
'Yao, Yingming'
'Zhang, Yong'
'Shen, Qi'

_publ_section_title
;
 Synthesis and Characterization of Salalen Lanthanide Complexes and Their
 Application in the Polymerization ofrac-Lactide
;
_journal_issue 9
_journal_name_full Organometallics
_journal_page_first 2608
_journal_paper_doi 10.1021/om4001023
_journal_volume 32
_journal_year 2013
_chemical_formula_moiety 'C43 H76 N3 O3 Si2 Y'
_chemical_formula_sum 'C43 H76 N3 O3 Si2 Y'
_chemical_formula_weight 828.16
_chemical_name_systematic
; 
 ? 
;
_space_group_IT_number 14
_symmetry_cell_setting monoclinic
_symmetry_Int_Tables_number 14
_symmetry_space_group_name_Hall '-P 2ybc'
_symmetry_space_group_name_H-M 'P 1 21/c 1'
_atom_sites_solution_hydrogens geom
_atom_sites_solution_primary direct
_atom_sites_solution_secondary difmap
_audit_creation_method SHELXL-97
_cell_angle_alpha 90.00
_cell_angle_beta 102.49(7)
_cell_angle_gamma 90.00
_cell_formula_units_Z 4
_cell_length_a 11.70(2)
_cell_length_b 22.19(7)
_cell_length_c 18.56(3)
_cell_measurement_reflns_used 22483
_cell_measurement_temperature 223(2)
_cell_measurement_theta_max 27.5
_cell_measurement_theta_min 3.1
_cell_volume 4705(19)
_computing_cell_refinement CrystalClear
_computing_data_collection CrystalClear
_computing_data_reduction CrystalStructure
_computing_structure_refinement 'SHELXL-97 (Sheldrick, 1997)'
_computing_structure_solution 'SHELXS-97 (Sheldrick, 1990)'
_diffrn_ambient_temperature 223(2)
_diffrn_detector_area_resol_mean 14.63
_diffrn_measured_fraction_theta_full 0.997
_diffrn_measured_fraction_theta_max 0.997
_diffrn_measurement_device_type 'Rigaku Saturn'
_diffrn_measurement_method \w
_diffrn_radiation_monochromator graphite
_diffrn_radiation_source 'fine-focus sealed tube'
_diffrn_radiation_type MoK\a
_diffrn_radiation_wavelength 0.71075
_diffrn_reflns_av_R_equivalents 0.0965
_diffrn_reflns_av_sigmaI/netI 0.0908
_diffrn_reflns_limit_h_max 14
_diffrn_reflns_limit_h_min -14
_diffrn_reflns_limit_k_max 24
_diffrn_reflns_limit_k_min -26
_diffrn_reflns_limit_l_max 19
_diffrn_reflns_limit_l_min -22
_diffrn_reflns_number 39067
_diffrn_reflns_theta_full 25.50
_diffrn_reflns_theta_max 25.50
_diffrn_reflns_theta_min 3.14
_exptl_absorpt_coefficient_mu 1.328
_exptl_absorpt_correction_T_max 0.6914
_exptl_absorpt_correction_T_min 0.5030
_exptl_absorpt_correction_type multi-scan
_exptl_absorpt_process_details 'Jacobson, R. (1998) Private communication'
_exptl_crystal_colour yellow
_exptl_crystal_density_diffrn 1.169
_exptl_crystal_density_method 'not measured'
_exptl_crystal_description prism
_exptl_crystal_F_000 1784
_exptl_crystal_size_max 0.60
_exptl_crystal_size_mid 0.60
_exptl_crystal_size_min 0.30
_refine_diff_density_max 0.675
_refine_diff_density_min -0.459
_refine_diff_density_rms 0.080
_refine_ls_extinction_method none
_refine_ls_goodness_of_fit_ref 1.153
_refine_ls_hydrogen_treatment constr
_refine_ls_matrix_type full
_refine_ls_number_parameters 486
_refine_ls_number_reflns 8730
_refine_ls_number_restraints 0
_refine_ls_restrained_S_all 1.153
_refine_ls_R_factor_all 0.1302
_refine_ls_R_factor_gt 0.0933
_refine_ls_shift/su_max 0.001
_refine_ls_shift/su_mean 0.000
_refine_ls_structure_factor_coef Fsqd
_refine_ls_weighting_details 'calc w=1/[\s^2^(Fo^2^)+(0.0664P)^2^+8.1056P] where P=(Fo^2^+2Fc^2^)/3'
_refine_ls_weighting_scheme calc
_refine_ls_wR_factor_gt 0.1813
_refine_ls_wR_factor_ref 0.2016
_reflns_number_gt 6442
_reflns_number_total 8730
_reflns_threshold_expression >2sigma(I)
_cod_data_source_file om4001023_si_001.cif
_cod_data_source_block complex1
_cod_depositor_comments
;
The following automatic conversions were performed:
'__audit_creation_method' tag replaced with '_audit_creation_method'.

Automatic conversion script
Id: cif_correct_tags 1440 2010-10-19 06:21:57Z saulius 
;
_cod_original_cell_volume 4705(20)
_cod_original_sg_symbol_H-M 'P 21/c'
_cod_database_code 4080700

loop_
_symmetry_equiv_pos_as_xyz
'x, y, z'
'-x, y+1/2, -z+1/2'
'-x, -y, -z'
'x, -y-1/2, z-1/2'

loop_
_atom_site_label
_atom_site_type_symbol
_atom_site_fract_x
_atom_site_fract_y
_atom_site_fract_z
_atom_site_U_iso_or_equiv
_atom_site_adp_type
_atom_site_occupancy
_atom_site_symmetry_multiplicity
_atom_site_calc_flag
_atom_site_refinement_flags
_atom_site_disorder_assembly
_atom_site_disorder_group
Y1 Y 0.49973(5) 0.30147(2) 0.52054(3) 0.03591(19) Uani 1 1 d . . .
Si1 Si 0.26599(15) 0.19659(8) 0.48915(9) 0.0428(4) Uani 1 1 d . . .
Si2 Si 0.30719(15) 0.25692(8) 0.63404(9) 0.0452(4) Uani 1 1 d . . .
O1 O 0.6360(3) 0.30080(16) 0.6176(2) 0.0383(9) Uani 1 1 d . . .
O2 O 0.6002(3) 0.34457(17) 0.4508(2) 0.0409(10) Uani 1 1 d . . .
O3 O 0.5863(4) 0.21500(18) 0.4746(2) 0.0484(11) Uani 1 1 d . C .
N1 N 0.4784(4) 0.3969(2) 0.5793(3) 0.0391(11) Uani 1 1 d . . .
N2 N 0.3578(4) 0.3718(2) 0.4293(3) 0.0359(11) Uani 1 1 d . . .
N3 N 0.3477(4) 0.2459(2) 0.5507(3) 0.0385(11) Uani 1 1 d . . .
C1 C 0.6994(5) 0.3378(3) 0.6660(3) 0.0366(13) Uani 1 1 d . . .
C2 C 0.8077(5) 0.3192(3) 0.7117(3) 0.0385(14) Uani 1 1 d . . .
C3 C 0.8730(5) 0.3621(3) 0.7573(3) 0.0409(14) Uani 1 1 d . . .
H3 H 0.9447 0.3497 0.7871 0.049 Uiso 1 1 calc R . .
C4 C 0.8405(5) 0.4223(3) 0.7623(3) 0.0417(14) Uani 1 1 d . A .
C5 C 0.7323(5) 0.4381(3) 0.7205(3) 0.0433(14) Uani 1 1 d . . .
H5 H 0.7050 0.4776 0.7242 0.052 Uiso 1 1 calc R . .
C6 C 0.6618(5) 0.3977(2) 0.6727(3) 0.0395(14) Uani 1 1 d . . .
C7 C 0.6050(5) 0.3818(3) 0.3950(3) 0.0379(13) Uani 1 1 d . . .
C8 C 0.7106(5) 0.4097(3) 0.3854(3) 0.0385(13) Uani 1 1 d . . .
C9 C 0.7048(5) 0.4453(2) 0.3234(3) 0.0422(14) Uani 1 1 d . . .
H9 H 0.7747 0.4627 0.3163 0.051 Uiso 1 1 calc R . .
C10 C 0.6029(5) 0.4571(3) 0.2708(3) 0.0403(14) Uani 1 1 d . . .
C11 C 0.5010(5) 0.4312(3) 0.2831(3) 0.0398(14) Uani 1 1 d . . .
H11 H 0.4301 0.4383 0.2492 0.048 Uiso 1 1 calc R . .
C12 C 0.5006(5) 0.3951(3) 0.3445(3) 0.0383(13) Uani 1 1 d . . .
C13 C 0.5545(5) 0.4226(3) 0.6305(3) 0.0408(14) Uani 1 1 d . . .
H13 H 0.5380 0.4626 0.6416 0.049 Uiso 1 1 calc R . .
C14 C 0.3803(5) 0.4354(3) 0.5415(3) 0.0427(14) Uani 1 1 d . . .
H14A H 0.3917 0.4769 0.5598 0.051 Uiso 1 1 calc R . .
H14B H 0.3062 0.4204 0.5510 0.051 Uiso 1 1 calc R . .
C15 C 0.3779(5) 0.4335(2) 0.4589(3) 0.0399(14) Uani 1 1 d . . .
H15A H 0.3157 0.4600 0.4327 0.048 Uiso 1 1 calc R . .
H15B H 0.4526 0.4485 0.4503 0.048 Uiso 1 1 calc R . .
C16 C 0.3860(5) 0.3678(3) 0.3536(3) 0.0412(14) Uani 1 1 d . . .
H16A H 0.3226 0.3874 0.3183 0.049 Uiso 1 1 calc R . .
H16B H 0.3858 0.3251 0.3400 0.049 Uiso 1 1 calc R . .
C17 C 0.2314(5) 0.3574(3) 0.4209(4) 0.0479(16) Uani 1 1 d . . .
H17A H 0.2115 0.3578 0.4690 0.072 Uiso 1 1 calc R . .
H17B H 0.2156 0.3178 0.3989 0.072 Uiso 1 1 calc R . .
H17C H 0.1847 0.3872 0.3894 0.072 Uiso 1 1 calc R . .
C18 C 0.8506(5) 0.2535(3) 0.7094(3) 0.0443(15) Uani 1 1 d . . .
C19 C 0.7591(6) 0.2099(3) 0.7278(4) 0.0532(17) Uani 1 1 d . . .
H19A H 0.7848 0.1687 0.7237 0.080 Uiso 1 1 calc R . .
H19B H 0.6848 0.2161 0.6935 0.080 Uiso 1 1 calc R . .
H19C H 0.7498 0.2172 0.7777 0.080 Uiso 1 1 calc R . .
C20 C 0.9657(6) 0.2422(3) 0.7655(4) 0.0598(19) Uani 1 1 d . . .
H20A H 0.9551 0.2513 0.8148 0.090 Uiso 1 1 calc R . .
H20B H 1.0265 0.2679 0.7541 0.090 Uiso 1 1 calc R . .
H20C H 0.9882 0.2003 0.7631 0.090 Uiso 1 1 calc R . .
C21 C 0.8746(6) 0.2397(3) 0.6326(4) 0.0572(18) Uani 1 1 d . . .
H21A H 0.9368 0.2657 0.6236 0.086 Uiso 1 1 calc R . .
H21B H 0.8041 0.2469 0.5951 0.086 Uiso 1 1 calc R . .
H21C H 0.8979 0.1979 0.6306 0.086 Uiso 1 1 calc R . .
C22 C 0.9193(5) 0.4693(3) 0.8091(4) 0.0533(17) Uani 1 1 d . . .
C23 C 1.0152(12) 0.4426(6) 0.8678(8) 0.051(4) Uiso 0.50 1 d P A 1
H23A H 1.0657 0.4746 0.8921 0.076 Uiso 0.50 1 calc PR A 1
H23B H 1.0608 0.4146 0.8453 0.076 Uiso 0.50 1 calc PR A 1
H23C H 0.9811 0.4215 0.9037 0.076 Uiso 0.50 1 calc PR A 1
C24 C 0.8537(17) 0.5152(9) 0.8396(11) 0.086(4) Uiso 0.50 1 d P A 1
H24A H 0.9079 0.5427 0.8702 0.129 Uiso 0.50 1 calc PR A 1
H24B H 0.8052 0.4960 0.8693 0.129 Uiso 0.50 1 calc PR A 1
H24C H 0.8044 0.5375 0.7997 0.129 Uiso 0.50 1 calc PR A 1
C25 C 0.9739(16) 0.5045(8) 0.7500(10) 0.074(5) Uiso 0.50 1 d P A 1
H25A H 0.9114 0.5190 0.7105 0.111 Uiso 0.50 1 calc PR A 1
H25B H 1.0243 0.4777 0.7297 0.111 Uiso 0.50 1 calc PR A 1
H25C H 1.0192 0.5385 0.7736 0.111 Uiso 0.50 1 calc PR A 1
C23A C 1.0431(16) 0.4454(9) 0.8387(11) 0.085(6) Uiso 0.50 1 d P A 2
H23D H 1.0915 0.4774 0.8649 0.128 Uiso 0.50 1 calc PR A 2
H23E H 1.0759 0.4317 0.7978 0.128 Uiso 0.50 1 calc PR A 2
H23F H 1.0403 0.4121 0.8721 0.128 Uiso 0.50 1 calc PR A 2
C24A C 0.8556(17) 0.4957(9) 0.8709(11) 0.086(4) Uiso 0.50 1 d P A 2
H24D H 0.9027 0.5279 0.8976 0.129 Uiso 0.50 1 calc PR A 2
H24E H 0.8466 0.4638 0.9051 0.129 Uiso 0.50 1 calc PR A 2
H24F H 0.7792 0.5113 0.8474 0.129 Uiso 0.50 1 calc PR A 2
C25A C 0.9386(16) 0.5250(8) 0.7676(10) 0.076(5) Uiso 0.50 1 d P A 2
H25D H 0.8644 0.5453 0.7499 0.115 Uiso 0.50 1 calc PR A 2
H25E H 0.9720 0.5140 0.7260 0.115 Uiso 0.50 1 calc PR A 2
H25F H 0.9917 0.5518 0.8001 0.115 Uiso 0.50 1 calc PR A 2
C26 C 0.8255(5) 0.4004(3) 0.4432(3) 0.0460(15) Uani 1 1 d . . .
C27 C 0.8118(6) 0.4254(3) 0.5181(4) 0.0586(18) Uani 1 1 d . . .
H27A H 0.7428 0.4079 0.5310 0.088 Uiso 1 1 calc R . .
H27B H 0.8033 0.4688 0.5150 0.088 Uiso 1 1 calc R . .
H27C H 0.8804 0.4151 0.5557 0.088 Uiso 1 1 calc R . .
C28 C 0.8583(6) 0.3339(3) 0.4511(4) 0.0606(19) Uani 1 1 d . . .
H28A H 0.7997 0.3122 0.4707 0.091 Uiso 1 1 calc R . .
H28B H 0.9340 0.3296 0.4845 0.091 Uiso 1 1 calc R . .
H28C H 0.8619 0.3176 0.4031 0.091 Uiso 1 1 calc R . .
C29 C 0.9285(5) 0.4333(4) 0.4211(4) 0.068(2) Uani 1 1 d . . .
H29A H 0.9989 0.4273 0.4589 0.102 Uiso 1 1 calc R . .
H29B H 0.9113 0.4761 0.4159 0.102 Uiso 1 1 calc R . .
H29C H 0.9401 0.4174 0.3745 0.102 Uiso 1 1 calc R . .
C30 C 0.6075(6) 0.4960(3) 0.2026(4) 0.0509(17) Uani 1 1 d . . .
C31 C 0.4886(7) 0.5082(4) 0.1557(5) 0.091(3) Uani 1 1 d . . .
H31A H 0.4406 0.5279 0.1852 0.137 Uiso 1 1 calc R . .
H31B H 0.4524 0.4704 0.1368 0.137 Uiso 1 1 calc R . .
H31C H 0.4960 0.5340 0.1148 0.137 Uiso 1 1 calc R . .
C32 C 0.6646(8) 0.5561(3) 0.2266(5) 0.082(2) Uani 1 1 d . . .
H32A H 0.6675 0.5801 0.1833 0.122 Uiso 1 1 calc R . .
H32B H 0.7435 0.5495 0.2550 0.122 Uiso 1 1 calc R . .
H32C H 0.6194 0.5772 0.2567 0.122 Uiso 1 1 calc R . .
C33 C 0.6813(7) 0.4629(4) 0.1555(4) 0.075(2) Uani 1 1 d . . .
H33A H 0.6432 0.4254 0.1373 0.113 Uiso 1 1 calc R . .
H33B H 0.7584 0.4544 0.1854 0.113 Uiso 1 1 calc R . .
H33C H 0.6889 0.4881 0.1141 0.113 Uiso 1 1 calc R . .
C34 C 0.3065(6) 0.2005(3) 0.3956(4) 0.0578(18) Uani 1 1 d . . .
H34A H 0.3129 0.2424 0.3819 0.087 Uiso 1 1 calc R . .
H34B H 0.2463 0.1808 0.3590 0.087 Uiso 1 1 calc R . .
H34C H 0.3808 0.1804 0.3981 0.087 Uiso 1 1 calc R . .
C35 C 0.2880(6) 0.1151(3) 0.5153(4) 0.065(2) Uani 1 1 d . . .
H35A H 0.3711 0.1064 0.5290 0.098 Uiso 1 1 calc R . .
H35B H 0.2521 0.0901 0.4736 0.098 Uiso 1 1 calc R . .
H35C H 0.2522 0.1066 0.5567 0.098 Uiso 1 1 calc R . .
C36 C 0.1035(5) 0.2101(3) 0.4724(4) 0.0552(18) Uani 1 1 d . . .
H36A H 0.0771 0.2038 0.5179 0.083 Uiso 1 1 calc R . .
H36B H 0.0633 0.1824 0.4351 0.083 Uiso 1 1 calc R . .
H36C H 0.0864 0.2512 0.4557 0.083 Uiso 1 1 calc R . .
C37 C 0.2403(6) 0.1891(3) 0.6699(4) 0.0582(18) Uani 1 1 d . . .
H37A H 0.1718 0.1763 0.6337 0.087 Uiso 1 1 calc R . .
H37B H 0.2175 0.1995 0.7156 0.087 Uiso 1 1 calc R . .
H37C H 0.2970 0.1566 0.6789 0.087 Uiso 1 1 calc R . .
C38 C 0.1980(6) 0.3195(3) 0.6304(4) 0.0591(18) Uani 1 1 d . . .
H38A H 0.2348 0.3577 0.6236 0.089 Uiso 1 1 calc R . .
H38B H 0.1708 0.3205 0.6761 0.089 Uiso 1 1 calc R . .
H38C H 0.1321 0.3128 0.5894 0.089 Uiso 1 1 calc R . .
C39 C 0.4334(6) 0.2764(4) 0.7111(4) 0.066(2) Uani 1 1 d . . .
H39A H 0.4893 0.2436 0.7186 0.099 Uiso 1 1 calc R . .
H39B H 0.4053 0.2831 0.7559 0.099 Uiso 1 1 calc R . .
H39C H 0.4709 0.3128 0.6986 0.099 Uiso 1 1 calc R . .
C40 C 0.6111(6) 0.1585(3) 0.5144(4) 0.0615(19) Uani 1 1 d . C .
H40A H 0.5412 0.1329 0.5062 0.074 Uiso 1 1 calc R . .
H40B H 0.6370 0.1659 0.5675 0.074 Uiso 1 1 calc R . .
C41 C 0.7076(7) 0.1286(3) 0.4841(5) 0.082(3) Uani 1 1 d . . .
H41A H 0.7727 0.1174 0.5247 0.099 Uiso 1 1 calc R B 1
H41B H 0.6779 0.0920 0.4569 0.099 Uiso 1 1 calc R B 1
C42 C 0.7479(16) 0.1719(9) 0.4346(11) 0.080(4) Uiso 0.50 1 d P C 1
H42A H 0.7735 0.1515 0.3940 0.096 Uiso 0.50 1 calc PR C 1
H42B H 0.8112 0.1976 0.4614 0.096 Uiso 0.50 1 calc PR C 1
C42A C 0.7029(16) 0.1616(9) 0.4101(10) 0.080(4) Uiso 0.50 1 d P C 2
H42C H 0.7812 0.1757 0.4074 0.096 Uiso 0.50 1 calc PR C 2
H42D H 0.6751 0.1340 0.3688 0.096 Uiso 0.50 1 calc PR C 2
C43 C 0.6281(6) 0.2097(3) 0.4058(4) 0.0622(19) Uani 1 1 d . . .
H43A H 0.6435 0.2492 0.3865 0.075 Uiso 1 1 calc R C 1
H43B H 0.5725 0.1875 0.3680 0.075 Uiso 1 1 calc R C 1

loop_
_atom_site_aniso_label
_atom_site_aniso_U_11
_atom_site_aniso_U_22
_atom_site_aniso_U_33
_atom_site_aniso_U_23
_atom_site_aniso_U_13
_atom_site_aniso_U_12
Y1 0.0383(3) 0.0375(3) 0.0314(3) 0.0016(3) 0.0064(2) 0.0005(2)
Si1 0.0460(9) 0.0413(9) 0.0399(10) -0.0019(8) 0.0069(8) -0.0048(8)
Si2 0.0456(10) 0.0555(11) 0.0351(10) 0.0000(8) 0.0102(8) -0.0073(8)
O1 0.036(2) 0.039(2) 0.037(2) 0.0026(18) 0.0029(18) 0.0039(17)
O2 0.042(2) 0.044(2) 0.038(2) 0.0137(19) 0.0107(18) -0.0005(18)
O3 0.057(3) 0.050(3) 0.040(3) 0.003(2) 0.017(2) 0.008(2)
N1 0.040(3) 0.040(3) 0.037(3) -0.005(2) 0.007(2) 0.005(2)
N2 0.031(2) 0.039(3) 0.037(3) 0.004(2) 0.006(2) 0.001(2)
N3 0.037(2) 0.043(3) 0.035(3) -0.001(2) 0.006(2) -0.004(2)
C1 0.040(3) 0.045(3) 0.026(3) 0.002(3) 0.010(3) -0.005(3)
C2 0.039(3) 0.046(3) 0.031(3) 0.003(3) 0.010(3) 0.002(3)
C3 0.038(3) 0.047(4) 0.036(3) 0.007(3) 0.004(3) 0.000(3)
C4 0.038(3) 0.042(3) 0.044(4) -0.002(3) 0.009(3) -0.007(3)
C5 0.045(3) 0.042(3) 0.044(4) -0.004(3) 0.012(3) 0.005(3)
C6 0.046(3) 0.035(3) 0.037(3) -0.002(3) 0.007(3) 0.005(3)
C7 0.042(3) 0.040(3) 0.034(3) 0.004(3) 0.013(3) 0.004(3)
C8 0.040(3) 0.042(3) 0.035(3) 0.001(3) 0.013(3) 0.005(3)
C9 0.044(3) 0.037(3) 0.049(4) 0.001(3) 0.018(3) -0.005(3)
C10 0.046(3) 0.040(3) 0.034(3) 0.000(3) 0.009(3) 0.005(3)
C11 0.040(3) 0.043(3) 0.034(3) -0.002(3) 0.004(3) 0.002(3)
C12 0.037(3) 0.045(3) 0.033(3) -0.003(3) 0.009(3) -0.003(3)
C13 0.055(4) 0.035(3) 0.034(3) 0.000(3) 0.012(3) 0.005(3)
C14 0.046(3) 0.039(3) 0.042(4) 0.002(3) 0.008(3) 0.007(3)
C15 0.040(3) 0.038(3) 0.041(4) 0.003(3) 0.007(3) 0.004(3)
C16 0.044(3) 0.045(3) 0.034(3) 0.004(3) 0.007(3) -0.001(3)
C17 0.039(3) 0.059(4) 0.047(4) 0.005(3) 0.013(3) 0.002(3)
C18 0.047(3) 0.044(4) 0.040(4) 0.008(3) 0.005(3) 0.007(3)
C19 0.064(4) 0.046(4) 0.047(4) 0.011(3) 0.006(3) 0.000(3)
C20 0.056(4) 0.060(4) 0.055(4) 0.002(3) -0.006(3) 0.011(3)
C21 0.055(4) 0.066(5) 0.052(4) -0.005(3) 0.014(3) 0.009(3)
C22 0.043(3) 0.046(4) 0.067(5) -0.001(3) 0.004(3) -0.004(3)
C26 0.042(3) 0.058(4) 0.041(4) 0.003(3) 0.015(3) 0.005(3)
C27 0.047(4) 0.073(5) 0.054(4) -0.005(4) 0.007(3) 0.000(3)
C28 0.057(4) 0.070(5) 0.052(4) 0.002(4) 0.007(3) 0.021(4)
C29 0.044(4) 0.096(6) 0.065(5) 0.011(4) 0.013(4) -0.010(4)
C30 0.061(4) 0.048(4) 0.044(4) 0.008(3) 0.012(3) -0.003(3)
C31 0.078(6) 0.123(8) 0.071(6) 0.057(5) 0.010(5) -0.004(5)
C32 0.123(7) 0.049(4) 0.072(6) 0.013(4) 0.021(5) -0.003(5)
C33 0.097(6) 0.081(6) 0.057(5) 0.008(4) 0.035(5) 0.005(5)
C34 0.072(5) 0.053(4) 0.046(4) -0.005(3) 0.008(4) 0.004(3)
C35 0.080(5) 0.051(4) 0.063(5) 0.000(4) 0.011(4) -0.007(4)
C36 0.049(4) 0.062(4) 0.051(4) -0.005(3) 0.002(3) -0.008(3)
C37 0.062(4) 0.069(5) 0.047(4) 0.013(3) 0.017(3) -0.002(3)
C38 0.063(4) 0.068(5) 0.052(4) -0.001(4) 0.026(4) 0.001(4)
C39 0.055(4) 0.101(6) 0.042(4) -0.009(4) 0.009(3) -0.015(4)
C40 0.073(5) 0.050(4) 0.062(5) 0.007(4) 0.016(4) 0.010(4)
C41 0.101(6) 0.058(5) 0.086(6) -0.010(4) 0.019(5) 0.033(5)
C43 0.068(5) 0.078(5) 0.047(4) -0.007(4) 0.025(4) 0.008(4)

loop_
_atom_type_symbol
_atom_type_description
_atom_type_scat_dispersion_real
_atom_type_scat_dispersion_imag
_atom_type_scat_source
C C 0.0033 0.0016 'International Tables Vol C Tables 4.2.6.8 and 6.1.1.4'
H H 0.0000 0.0000 'International Tables Vol C Tables 4.2.6.8 and 6.1.1.4'
N N 0.0061 0.0033 'International Tables Vol C Tables 4.2.6.8 and 6.1.1.4'
O O 0.0106 0.0060 'International Tables Vol C Tables 4.2.6.8 and 6.1.1.4'
Si Si 0.0817 0.0704 'International Tables Vol C Tables 4.2.6.8 and 6.1.1.4'
Y Y -2.7962 3.5667 'International Tables Vol C Tables 4.2.6.8 and 6.1.1.4'

loop_
_geom_angle_atom_site_label_1
_geom_angle_atom_site_label_2
_geom_angle_atom_site_label_3
_geom_angle
O1 Y1 O2 96.0(2)
O1 Y1 N3 105.30(19)
O2 Y1 N3 157.61(16)
O1 Y1 O3 89.91(17)
O2 Y1 O3 79.3(2)
N3 Y1 O3 93.7(2)
O1 Y1 N1 75.92(17)
O2 Y1 N1 90.3(2)
N3 Y1 N1 101.3(2)
O3 Y1 N1 161.53(16)
O1 Y1 N2 143.61(17)
O2 Y1 N2 72.5(2)
N3 Y1 N2 93.5(2)
O3 Y1 N2 120.2(2)
N1 Y1 N2 69.9(2)
N3 Si1 C35 114.7(3)
N3 Si1 C36 113.9(3)
C35 Si1 C36 105.9(3)
N3 Si1 C34 111.5(3)
C35 Si1 C34 103.5(3)
C36 Si1 C34 106.5(3)
N3 Si2 C39 113.1(3)
N3 Si2 C38 112.8(3)
C39 Si2 C38 106.0(4)
N3 Si2 C37 114.8(3)
C39 Si2 C37 103.6(3)
C38 Si2 C37 105.8(4)
C1 O1 Y1 141.1(4)
C7 O2 Y1 149.5(3)
C40 O3 C43 107.8(5)
C40 O3 Y1 124.1(4)
C43 O3 Y1 128.1(4)
C13 N1 C14 115.8(5)
C13 N1 Y1 126.8(4)
C14 N1 Y1 115.9(4)
C15 N2 C17 108.3(4)
C15 N2 C16 110.6(4)
C17 N2 C16 107.6(4)
C15 N2 Y1 106.5(3)
C17 N2 Y1 114.6(4)
C16 N2 Y1 109.2(3)
Si1 N3 Si2 117.6(3)
Si1 N3 Y1 121.5(3)
Si2 N3 Y1 120.8(2)
O1 C1 C6 120.2(5)
O1 C1 C2 121.5(5)
C6 C1 C2 118.2(5)
C3 C2 C1 117.9(5)
C3 C2 C18 121.6(5)
C1 C2 C18 120.6(5)
C2 C3 C4 125.0(5)
C2 C3 H3 117.5
C4 C3 H3 117.5
C5 C4 C3 115.9(5)
C5 C4 C22 120.8(6)
C3 C4 C22 123.3(5)
C4 C5 C6 122.5(6)
C4 C5 H5 118.8
C6 C5 H5 118.8
C5 C6 C1 120.4(5)
C5 C6 C13 115.2(5)
C1 C6 C13 124.4(5)
O2 C7 C12 118.1(5)
O2 C7 C8 123.2(5)
C12 C7 C8 118.7(5)
C9 C8 C7 117.5(5)
C9 C8 C26 122.2(5)
C7 C8 C26 120.3(5)
C8 C9 C10 124.8(6)
C8 C9 H9 117.6
C10 C9 H9 117.6
C11 C10 C9 116.3(6)
C11 C10 C30 123.4(5)
C9 C10 C30 120.2(5)
C10 C11 C12 121.9(5)
C10 C11 H11 119.1
C12 C11 H11 119.1
C11 C12 C7 120.7(5)
C11 C12 C16 118.7(5)
C7 C12 C16 120.5(5)
N1 C13 C6 128.0(5)
N1 C13 H13 116.0
C6 C13 H13 116.0
N1 C14 C15 107.6(5)
N1 C14 H14A 110.2
C15 C14 H14A 110.2
N1 C14 H14B 110.2
C15 C14 H14B 110.2
H14A C14 H14B 108.5
N2 C15 C14 111.5(5)
N2 C15 H15A 109.3
C14 C15 H15A 109.3
N2 C15 H15B 109.3
C14 C15 H15B 109.3
H15A C15 H15B 108.0
N2 C16 C12 117.2(5)
N2 C16 H16A 108.0
C12 C16 H16A 108.0
N2 C16 H16B 108.0
C12 C16 H16B 108.0
H16A C16 H16B 107.2
N2 C17 H17A 109.5
N2 C17 H17B 109.5
H17A C17 H17B 109.5
N2 C17 H17C 109.5
H17A C17 H17C 109.5
H17B C17 H17C 109.5
C20 C18 C19 107.3(5)
C20 C18 C21 106.7(5)
C19 C18 C21 110.8(5)
C20 C18 C2 112.2(5)
C19 C18 C2 110.0(5)
C21 C18 C2 109.8(5)
C18 C19 H19A 109.5
C18 C19 H19B 109.5
H19A C19 H19B 109.5
C18 C19 H19C 109.5
H19A C19 H19C 109.5
H19B C19 H19C 109.5
C18 C20 H20A 109.5
C18 C20 H20B 109.5
H20A C20 H20B 109.5
C18 C20 H20C 109.5
H20A C20 H20C 109.5
H20B C20 H20C 109.5
C18 C21 H21A 109.5
C18 C21 H21B 109.5
H21A C21 H21B 109.5
C18 C21 H21C 109.5
H21A C21 H21C 109.5
H21B C21 H21C 109.5
C24 C22 C25A 76.9(11)
C24 C22 C23 111.4(11)
C25A C22 C23 121.6(10)
C24 C22 C23A 129.7(12)
C25A C22 C23A 103.5(11)
C23 C22 C23A 26.3(9)
C24 C22 C4 113.1(9)
C25A C22 C4 114.2(9)
C23 C22 C4 114.0(7)
C23A C22 C4 112.1(9)
C24 C22 C25 104.3(11)
C25A C22 C25 27.4(8)
C23 C22 C25 110.1(10)
C23A C22 C25 85.8(11)
C4 C22 C25 103.1(8)
C24 C22 C24A 26.7(10)
C25A C22 C24A 102.1(11)
C23 C22 C24A 90.8(10)
C23A C22 C24A 114.8(11)
C4 C22 C24A 109.8(8)
C25 C22 C24A 129.1(11)
C22 C23 H23A 109.5
C22 C23 H23B 109.5
C22 C23 H23C 109.5
C22 C24 H24A 109.5
C22 C24 H24B 109.5
C22 C24 H24C 109.5
C22 C25 H25A 109.5
C22 C25 H25B 109.5
C22 C25 H25C 109.5
C22 C23A H23D 109.5
C22 C23A H23E 109.5
H23D C23A H23E 109.5
C22 C23A H23F 109.5
H23D C23A H23F 109.5
H23E C23A H23F 109.5
C22 C24A H24D 109.5
C22 C24A H24E 109.5
H24D C24A H24E 109.5
C22 C24A H24F 109.5
H24D C24A H24F 109.5
H24E C24A H24F 109.5
C22 C25A H25D 109.5
C22 C25A H25E 109.5
H25D C25A H25E 109.5
C22 C25A H25F 109.5
H25D C25A H25F 109.5
H25E C25A H25F 109.5
C28 C26 C27 109.6(6)
C28 C26 C29 106.9(6)
C27 C26 C29 108.1(6)
C28 C26 C8 111.1(5)
C27 C26 C8 109.5(5)
C29 C26 C8 111.5(5)
C26 C27 H27A 109.5
C26 C27 H27B 109.5
H27A C27 H27B 109.5
C26 C27 H27C 109.5
H27A C27 H27C 109.5
H27B C27 H27C 109.5
C26 C28 H28A 109.5
C26 C28 H28B 109.5
H28A C28 H28B 109.5
C26 C28 H28C 109.5
H28A C28 H28C 109.5
H28B C28 H28C 109.5
C26 C29 H29A 109.5
C26 C29 H29B 109.5
H29A C29 H29B 109.5
C26 C29 H29C 109.5
H29A C29 H29C 109.5
H29B C29 H29C 109.5
C31 C30 C32 107.8(6)
C31 C30 C33 108.7(7)
C32 C30 C33 108.6(6)
C31 C30 C10 112.6(6)
C32 C30 C10 110.1(6)
C33 C30 C10 108.8(6)
C30 C31 H31A 109.5
C30 C31 H31B 109.5
H31A C31 H31B 109.5
C30 C31 H31C 109.5
H31A C31 H31C 109.5
H31B C31 H31C 109.5
C30 C32 H32A 109.5
C30 C32 H32B 109.5
H32A C32 H32B 109.5
C30 C32 H32C 109.5
H32A C32 H32C 109.5
H32B C32 H32C 109.5
C30 C33 H33A 109.5
C30 C33 H33B 109.5
H33A C33 H33B 109.5
C30 C33 H33C 109.5
H33A C33 H33C 109.5
H33B C33 H33C 109.5
Si1 C34 H34A 109.5
Si1 C34 H34B 109.5
H34A C34 H34B 109.5
Si1 C34 H34C 109.5
H34A C34 H34C 109.5
H34B C34 H34C 109.5
Si1 C35 H35A 109.5
Si1 C35 H35B 109.5
H35A C35 H35B 109.5
Si1 C35 H35C 109.5
H35A C35 H35C 109.5
H35B C35 H35C 109.5
Si1 C36 H36A 109.5
Si1 C36 H36B 109.5
H36A C36 H36B 109.5
Si1 C36 H36C 109.5
H36A C36 H36C 109.5
H36B C36 H36C 109.5
Si2 C37 H37A 109.5
Si2 C37 H37B 109.5
H37A C37 H37B 109.5
Si2 C37 H37C 109.5
H37A C37 H37C 109.5
H37B C37 H37C 109.5
Si2 C38 H38A 109.5
Si2 C38 H38B 109.5
H38A C38 H38B 109.5
Si2 C38 H38C 109.5
H38A C38 H38C 109.5
H38B C38 H38C 109.5
Si2 C39 H39A 109.5
Si2 C39 H39B 109.5
H39A C39 H39B 109.5
Si2 C39 H39C 109.5
H39A C39 H39C 109.5
H39B C39 H39C 109.5
O3 C40 C41 105.7(6)
O3 C40 H40A 110.6
C41 C40 H40A 110.6
O3 C40 H40B 110.6
C41 C40 H40B 110.6
H40A C40 H40B 108.7
C42 C41 C40 108.0(9)
C42 C41 C42A 25.0(10)
C40 C41 C42A 103.6(9)
C42 C41 H41A 110.1
C40 C41 H41A 110.1
C42A C41 H41A 132.4
C42 C41 H41B 110.1
C40 C41 H41B 110.1
C42A C41 H41B 89.6
H41A C41 H41B 108.4
C41 C42 C43 99.9(11)
C41 C42 H42A 111.8
C43 C42 H42A 111.8
C41 C42 H42B 111.8
C43 C42 H42B 111.8
H42A C42 H42B 109.5
C43 C42A C41 108.6(13)
C43 C42A H42C 110.0
C41 C42A H42C 110.0
C43 C42A H42D 110.0
C41 C42A H42D 110.0
H42C C42A H42D 108.3
C42A C43 O3 110.0(10)
C42A C43 C42 23.6(11)
O3 C43 C42 100.5(8)
C42A C43 H43A 123.5
O3 C43 H43A 111.7
C42 C43 H43A 111.7
C42A C43 H43B 88.1
O3 C43 H43B 111.7
C42 C43 H43B 111.7
H43A C43 H43B 109.4

loop_
_geom_bond_atom_site_label_1
_geom_bond_atom_site_label_2
_geom_bond_distance
Y1 O1 2.131(5)
Y1 O2 2.152(5)
Y1 N3 2.330(6)
Y1 O3 2.410(6)
Y1 N1 2.419(8)
Y1 N2 2.617(6)
Si1 N3 1.717(5)
Si1 C35 1.876(9)
Si1 C36 1.883(7)
Si1 C34 1.898(8)
Si2 N3 1.730(6)
Si2 C39 1.870(7)
Si2 C38 1.879(8)
Si2 C37 1.882(8)
O1 C1 1.321(7)
O2 C7 1.336(7)
O3 C40 1.452(8)
O3 C43 1.467(8)
N1 C13 1.287(7)
N1 C14 1.480(7)
N2 C15 1.474(8)
N2 C17 1.489(7)
N2 C16 1.513(8)
C1 C6 1.414(9)
C1 C2 1.424(8)
C2 C3 1.387(8)
C2 C18 1.546(9)
C3 C4 1.397(9)
C3 H3 0.9400
C4 C5 1.379(8)
C4 C22 1.532(9)
C5 C6 1.398(8)
C5 H5 0.9400
C6 C13 1.439(8)
C7 C12 1.400(8)
C7 C8 1.426(8)
C8 C9 1.386(8)
C8 C26 1.542(8)
C9 C10 1.393(8)
C9 H9 0.9400
C10 C11 1.387(8)
C10 C30 1.542(9)
C11 C12 1.394(8)
C11 H11 0.9400
C12 C16 1.514(8)
C13 H13 0.9400
C14 C15 1.528(9)
C14 H14A 0.9800
C14 H14B 0.9800
C15 H15A 0.9800
C15 H15B 0.9800
C16 H16A 0.9800
C16 H16B 0.9800
C17 H17A 0.9700
C17 H17B 0.9700
C17 H17C 0.9700
C18 C20 1.534(8)
C18 C19 1.537(9)
C18 C21 1.542(9)
C19 H19A 0.9700
C19 H19B 0.9700
C19 H19C 0.9700
C20 H20A 0.9700
C20 H20B 0.9700
C20 H20C 0.9700
C21 H21A 0.9700
C21 H21B 0.9700
C21 H21C 0.9700
C22 C24 1.46(2)
C22 C25A 1.500(18)
C22 C23 1.506(15)
C22 C23A 1.528(19)
C22 C25 1.590(19)
C22 C24A 1.61(2)
C23 H23A 0.9700
C23 H23B 0.9700
C23 H23C 0.9700
C24 H24A 0.9700
C24 H24B 0.9700
C24 H24C 0.9700
C25 H25A 0.9700
C25 H25B 0.9700
C25 H25C 0.9700
C23A H23D 0.9700
C23A H23E 0.9700
C23A H23F 0.9700
C24A H24D 0.9700
C24A H24E 0.9700
C24A H24F 0.9700
C25A H25D 0.9700
C25A H25E 0.9700
C25A H25F 0.9700
C26 C28 1.523(10)
C26 C27 1.537(9)
C26 C29 1.539(9)
C27 H27A 0.9700
C27 H27B 0.9700
C27 H27C 0.9700
C28 H28A 0.9700
C28 H28B 0.9700
C28 H28C 0.9700
C29 H29A 0.9700
C29 H29B 0.9700
C29 H29C 0.9700
C30 C31 1.497(10)
C30 C32 1.516(10)
C30 C33 1.542(10)
C31 H31A 0.9700
C31 H31B 0.9700
C31 H31C 0.9700
C32 H32A 0.9700
C32 H32B 0.9700
C32 H32C 0.9700
C33 H33A 0.9700
C33 H33B 0.9700
C33 H33C 0.9700
C34 H34A 0.9700
C34 H34B 0.9700
C34 H34C 0.9700
C35 H35A 0.9700
C35 H35B 0.9700
C35 H35C 0.9700
C36 H36A 0.9700
C36 H36B 0.9700
C36 H36C 0.9700
C37 H37A 0.9700
C37 H37B 0.9700
C37 H37C 0.9700
C38 H38A 0.9700
C38 H38B 0.9700
C38 H38C 0.9700
C39 H39A 0.9700
C39 H39B 0.9700
C39 H39C 0.9700
C40 C41 1.519(10)
C40 H40A 0.9800
C40 H40B 0.9800
C41 C42 1.48(2)
C41 C42A 1.55(2)
C41 H41A 0.9800
C41 H41B 0.9800
C42 C43 1.621(19)
C42 H42A 0.9800
C42 H42B 0.9800
C42A C43 1.371(19)
C42A H42C 0.9800
C42A H42D 0.9800
C43 H43A 0.9800
C43 H43B 0.9800
